data_4327405
loop_
_publ_author_name
'Ann M. Chippindale'
'Simon J. Hibble'
'Andrew R. Cowley'

_publ_contact_author_address
;                                                                               
School of Chemistry                                                             
University of Reading                                                           
Whiteknights                                                                    
Reading                                                                         
Berks RG6 6AD                                                                   
;
_publ_contact_author_email a.m.chippindale@rdg.ac.uk
_publ_contact_author_fax '0118 378 6331'
_publ_contact_author_name 'Ann Chippindale'
_publ_contact_author_phone '0118 378 8448'
_publ_section_title
;
 Bending, Twisting, and Breaking CuCN Chains to Produce Framework
 Materials: The Reactions of CuCN with Alkali-Metal Halides
;
_journal_name_full 'Inorganic Chemistry'
_journal_page_first 8040
_journal_page_last 8048
_journal_paper_doi 10.1021/ic049011+
_journal_volume 43
_journal_year 2004
_chemical_compound_source
;
?
;
_chemical_formula_moiety ' C3 Br Cu3 N3, 6(Cs0.17) '
_chemical_formula_sum 'C3 Br Cs Cu3 N3'
_chemical_formula_weight 481.52
_chemical_name_systematic
;                                                                               
Cesium Bromocyanocuprate                                
;
_space_group_IT_number 167
_symmetry_cell_setting trigonal
_symmetry_space_group_name_Hall '-R 3 2"c'
_symmetry_space_group_name_H-M 'R -3 c :H'
_atom_sites_solution_hydrogens geom
_atom_sites_solution_primary direct
_audit_creation_date 04-14-05
_audit_creation_method CRYSTALS_ver_12-03-99
_cell_angle_alpha 90
_cell_angle_beta 90
_cell_angle_gamma 120
_cell_formula_units_Z 6
_cell_length_a 10.4610(5)
_cell_length_b 10.4610(5)
_cell_length_c 13.9820(5)
_cell_measurement_reflns_used 390
_cell_measurement_temperature 293
_cell_measurement_theta_max 27
_cell_measurement_theta_min 5
_cell_volume 1325.09(10)
_computing_cell_refinement
; 
 Denzo/Scalepack (Otwinowski & Minor, 1996) 
;
_computing_data_collection
; 
 COLLECT (Nonius BV, 1997) 
;
_computing_data_reduction
; 
 Denzo/Scalepack (Otwinowski & Minor, 1996) 
;
_computing_molecular_graphics
; 
 CAMERON (Watkin et al 1996) 
;
_computing_publication_material
; 
 CRYSTALS (Watkin et al 2001) 
;
_computing_structure_refinement
; 
 CRYSTALS (Watkin et al 2001) 
;
_computing_structure_solution
; 
 SIR92 (Altomare et al, 1994) 
;
_diffrn_ambient_temperature 293
_diffrn_measured_fraction_theta_full 0.994
_diffrn_measured_fraction_theta_max 0.994
_diffrn_measurement_device_type
; 
Nonius Kappa CCD 
;
_diffrn_measurement_method \w
_diffrn_radiation_monochromator graphite
_diffrn_radiation_type 'Mo K\a'
_diffrn_radiation_wavelength 0.71073
_diffrn_reflns_av_R_equivalents 0.088
_diffrn_reflns_limit_h_max 13
_diffrn_reflns_limit_h_min 0
_diffrn_reflns_limit_k_max 0
_diffrn_reflns_limit_k_min -6
_diffrn_reflns_limit_l_max 18
_diffrn_reflns_limit_l_min -17
_diffrn_reflns_number 391
_diffrn_reflns_theta_full 27.433
_diffrn_reflns_theta_max 27.433
_diffrn_reflns_theta_min 5.364
_diffrn_standards_decay_% 0.00
_diffrn_standards_interval_count 0
_diffrn_standards_interval_time 0
_diffrn_standards_number 0
_exptl_absorpt_coefficient_mu 15.673
_exptl_absorpt_correction_T_max 0.73
_exptl_absorpt_correction_T_min 0.30
_exptl_absorpt_correction_type multi-scan
_exptl_absorpt_process_details
; 
 Denzo/Scalepack (Otwinowski & Minor, 1996) 
;
_exptl_crystal_colour ' colourless '
_exptl_crystal_density_diffrn 3.621
_exptl_crystal_description ' plate '
_exptl_crystal_F_000 1296.000
_exptl_crystal_size_max 0.08
_exptl_crystal_size_mid 0.08
_exptl_crystal_size_min 0.02
_refine_diff_density_max 0.62
_refine_diff_density_min -0.64
_refine_ls_extinction_method none
_refine_ls_goodness_of_fit_ref 1.0183
_refine_ls_hydrogen_treatment mixed
_refine_ls_matrix_type full
_refine_ls_number_parameters 19
_refine_ls_number_reflns 224
_refine_ls_R_factor_all 0.0540
_refine_ls_R_factor_gt 0.0286
_refine_ls_shift/su_max 0.001452
_refine_ls_structure_factor_coef F
_refine_ls_weighting_details
;
 Method= Quasi-Unit weights 
 W = 1.0 or 1./2F 
 
 
;
_refine_ls_weighting_scheme calc
_refine_ls_wR_factor_all 0.0684
_refine_ls_wR_factor_gt 0.0363
_refine_ls_wR_factor_ref 0.0363
_reflns_limit_h_max 0
_reflns_limit_h_min -11
_reflns_limit_k_max 13
_reflns_limit_k_min 0
_reflns_limit_l_max 18
_reflns_limit_l_min 0
_reflns_number_gt 224
_reflns_number_total 337
_reflns_threshold_expression I>3.00u(I)
_cod_data_source_file ic0490112Bsi20040722_084805_4.cif
_cod_data_source_block CRYSTALS_cif
_cod_original_cell_volume 1325.1(1)
_cod_original_sg_symbol_H-M 'R -3 c '
_cod_original_formula_sum ' C3 Br Cs Cu3 N3 '
_cod_database_code 4327405

loop_
_symmetry_equiv_pos_as_xyz
x,y,z
-x,-y,-z
x+1/3,y+2/3,z+2/3
-x+1/3,-y+2/3,-z+2/3
x+2/3,y+1/3,z+1/3
-x+2/3,-y+1/3,-z+1/3
-y,x-y,z
y,-x+y,-z
-y+1/3,x-y+2/3,z+2/3
y+1/3,-x+y+2/3,-z+2/3
-y+2/3,x-y+1/3,z+1/3
y+2/3,-x+y+1/3,-z+1/3
-x+y,-x,z
x-y,x,-z
-x+y+1/3,-x+2/3,z+2/3
x-y+1/3,x+2/3,-z+2/3
-x+y+2/3,-x+1/3,z+1/3
x-y+2/3,x+1/3,-z+1/3
-x+y,y,z+1/2
x-y,-y,-z+1/2
-x+y+1/3,y+2/3,z+7/6
x-y+1/3,-y+2/3,-z+7/6
-x+y+2/3,y+1/3,z+5/6
x-y+2/3,-y+1/3,-z+5/6
x,x-y,z+1/2
-x,-x+y,-z+1/2
x+1/3,x-y+2/3,z+7/6
-x+1/3,-x+y+2/3,-z+7/6
x+2/3,x-y+1/3,z+5/6
-x+2/3,-x+y+1/3,-z+5/6
-y,-x,z+1/2
y,x,-z+1/2
-y+1/3,-x+2/3,z+7/6
y+1/3,x+2/3,-z+7/6
-y+2/3,-x+1/3,z+5/6
y+2/3,x+1/3,-z+5/6

loop_
_atom_site_label
_atom_site_type_symbol
_atom_site_fract_x
_atom_site_fract_y
_atom_site_fract_z
_atom_site_U_iso_or_equiv
_atom_site_occupancy
_atom_site_adp_type
Cu1 Cu 0.0000 0.2485(2) 0.2500 0.0489 1.0000 Uani
Cs1 Cs 0.0000 0.0000 0.5000 0.0356 1.0000 Uani
Br1 Br 0.0000 0.0000 0.2500 0.0298 1.0000 Uani
C1 C 0.0271(11) 0.3124(11) 0.1241(6) 0.0350 0.5000 Uani
N1 N 0.0271(11) 0.3124(11) 0.1241(6) 0.0350 0.5000 Uani

loop_
_atom_site_aniso_label
_atom_site_aniso_U_11
_atom_site_aniso_U_22
_atom_site_aniso_U_33
_atom_site_aniso_U_23
_atom_site_aniso_U_13
_atom_site_aniso_U_12
Cu1 0.0745(17) 0.0531(9) 0.0261(8) 0.0091(5) 0.018(1) 0.0373(9)
Cs1 0.0413(6) 0.0413(6) 0.0242(7) 0.0000 0.0000 0.0206(3)
Br1 0.0328(9) 0.0328(9) 0.024(1) 0.0000 0.0000 0.0164(4)
C1 0.044(7) 0.036(6) 0.030(4) 0.001(4) 0.008(4) 0.024(5)
N1 0.044(7) 0.036(6) 0.030(4) 0.001(4) 0.008(4) 0.024(5)

loop_
_atom_type_symbol
_atom_type_scat_dispersion_real
_atom_type_scat_dispersion_imag
_atom_type_scat_Cromer_Mann_a1
_atom_type_scat_Cromer_Mann_b1
_atom_type_scat_Cromer_Mann_a2
_atom_type_scat_Cromer_Mann_b2
_atom_type_scat_Cromer_Mann_a3
_atom_type_scat_Cromer_Mann_b3
_atom_type_scat_Cromer_Mann_a4
_atom_type_scat_Cromer_Mann_b4
_atom_type_scat_Cromer_Mann_c
_atom_type_scat_source
'C   ' 0.0033 0.0016 2.3100 20.8439 1.0200 10.2075 1.5886 0.5687 0.8650 51.6512 0.2156 International_Tables_Vol_IV_Table_2.2B
'Br  ' -0.2901 2.4595 17.1789 2.1723 5.2358 16.5796 5.6377 0.2609 3.9851 41.4328 2.9557 International_Tables_Vol_IV_Table_2.2B
'Cs  ' -0.3680 2.1192 20.3892 3.5690 19.1062 0.3107 10.6620 24.3879 1.4953 213.9040 3.3352 International_Tables_Vol_IV_Table_2.2B
'Cu  ' 0.3201 1.2651 13.3380 3.5828 7.1676 0.2470 5.6158 11.3966 1.6735 64.8126 1.1910 International_Tables_Vol_IV_Table_2.2B
'N   ' 0.0061 0.0033 12.2126 0.0057 3.1322 9.8933 2.0125 28.9975 1.1663 0.5826 -11.5290 International_Tables_Vol_IV_Table_2.2B

loop_
_geom_angle_atom_site_label_1
_geom_angle_site_symmetry_1
_geom_angle_atom_site_label_2
_geom_angle_atom_site_label_3
_geom_angle_site_symmetry_3
_geom_angle
_geom_angle_publ_flag
Br1 . Cu1 C1 . 106.5(3) yes
Br1 . Cu1 C1 26_555 106.5(3) yes
C1 . Cu1 C1 26_555 146.9(6) yes
Br1 . Cu1 N1 . 106.5(3) yes
C1 26_555 Cu1 N1 . 146.9(6) yes
Br1 . Cu1 N1 26_555 106.5(3) yes
C1 . Cu1 N1 26_555 146.9(6) yes
N1 . Cu1 N1 26_555 146.9(6) yes
Cu1 . Br1 Cu1 7_555 120.000 yes
Cu1 . Br1 Cu1 13_555 120.000 yes
Cu1 7_555 Br1 Cu1 13_555 120.000 yes
Cu1 . C1 C1 22_554 178.4(3) yes
Cu1 . C1 N1 22_554 178.4(3) yes
Cu1 . N1 C1 22_554 178.4(3) yes
Cu1 . N1 N1 22_554 178.4(3) yes

loop_
_geom_bond_atom_site_label_1
_geom_bond_atom_site_label_2
_geom_bond_site_symmetry_2
_geom_bond_distance
_geom_bond_publ_flag
Cu1 Br1 . 2.599(2) yes
Cu1 C1 . 1.853(8) yes
Cu1 C1 26_555 1.853(8) yes
Cu1 N1 . 1.853(8) yes
Cu1 N1 26_555 1.853(8) yes
C1 C1 22_554 1.203(17) yes
C1 N1 22_554 1.203(17) yes
N1 N1 22_554 1.203(17) yes
